data_7000803
loop_
_publ_author_name
'Han, Yuan'
'Huynh, Han Vinh'

_publ_section_title
;
 Mixed carbene--isocyanide Pd(ii) complexes: synthesis, structures and
 reactivity towards nucleophiles
;
_journal_issue 12
_journal_name_full 'Dalton Transactions'
_journal_page_first 2201
_journal_page_last 2209
_journal_paper_doi 10.1039/b816471a
_journal_year 2009
_chemical_formula_sum 'C28 H42 Br4 Cl6 N6 Pd2'
_chemical_formula_weight 1207.82
_chemical_name_systematic
;
?
;
_space_group_IT_number 56
_symmetry_cell_setting orthorhombic
_symmetry_space_group_name_Hall '-P 2ab 2ac'
_symmetry_space_group_name_H-M 'P c c n'
_atom_sites_solution_hydrogens geom
_atom_sites_solution_primary direct
_atom_sites_solution_secondary difmap
_audit_creation_method SHELXL-97
_cell_angle_alpha 90.00
_cell_angle_beta 90.00
_cell_angle_gamma 90.00
_cell_formula_units_Z 4
_cell_length_a 18.1241(9)
_cell_length_b 26.0307(12)
_cell_length_c 9.1762(4)
_cell_measurement_reflns_used 4196
_cell_measurement_temperature 223(2)
_cell_measurement_theta_max 25.55
_cell_measurement_theta_min 2.60
_cell_volume 4329.2(3)
_computing_cell_refinement 'Bruker SMART'
_computing_data_collection 'Bruker SMART'
_computing_data_reduction 'Bruker SAINT'
_computing_molecular_graphics 'Bruker SHELXTL'
_computing_publication_material 'Bruker SHELXTL'
_computing_structure_refinement 'SHELXL-97 (Sheldrick, 1997)'
_computing_structure_solution 'SHELXS-97 (Sheldrick, 1990)'
_diffrn_ambient_temperature 223(2)
_diffrn_measured_fraction_theta_full 1.000
_diffrn_measured_fraction_theta_max 1.000
_diffrn_measurement_device_type 'CCD area detector'
_diffrn_measurement_method 'phi and omega scans'
_diffrn_radiation_monochromator graphite
_diffrn_radiation_source 'fine-focus sealed tube'
_diffrn_radiation_type MoK\a
_diffrn_radiation_wavelength 0.71073
_diffrn_reflns_av_R_equivalents 0.0471
_diffrn_reflns_av_sigmaI/netI 0.0332
_diffrn_reflns_limit_h_max 21
_diffrn_reflns_limit_h_min -21
_diffrn_reflns_limit_k_max 30
_diffrn_reflns_limit_k_min -30
_diffrn_reflns_limit_l_max 10
_diffrn_reflns_limit_l_min -10
_diffrn_reflns_number 23435
_diffrn_reflns_theta_full 25.00
_diffrn_reflns_theta_max 25.00
_diffrn_reflns_theta_min 1.56
_exptl_absorpt_coefficient_mu 4.920
_exptl_absorpt_correction_T_max 0.7567
_exptl_absorpt_correction_T_min 0.2105
_exptl_absorpt_correction_type multi-scan
_exptl_absorpt_process_details 'Sadabs, (Sheldrick 2001)'
_exptl_crystal_colour YELLOW
_exptl_crystal_density_diffrn 1.853
_exptl_crystal_density_meas ?
_exptl_crystal_density_method .
_exptl_crystal_description NEEDLE
_exptl_crystal_F_000 2344
_exptl_crystal_size_max 0.46
_exptl_crystal_size_mid 0.08
_exptl_crystal_size_min 0.06
_refine_diff_density_max 3.755
_refine_diff_density_min -1.328
_refine_diff_density_rms 0.175
_refine_ls_extinction_method none
_refine_ls_goodness_of_fit_ref 1.066
_refine_ls_hydrogen_treatment constr
_refine_ls_matrix_type full
_refine_ls_number_parameters 212
_refine_ls_number_reflns 3814
_refine_ls_number_restraints 0
_refine_ls_restrained_S_all 1.066
_refine_ls_R_factor_all 0.0792
_refine_ls_R_factor_gt 0.0679
_refine_ls_shift/su_max 0.001
_refine_ls_shift/su_mean 0.000
_refine_ls_structure_factor_coef Fsqd
_refine_ls_weighting_details 'calc w=1/[\s^2^(Fo^2^)+(0.0619P)^2^+71.7484P] where P=(Fo^2^+2Fc^2^)/3'
_refine_ls_weighting_scheme calc
_refine_ls_wR_factor_gt 0.1614
_refine_ls_wR_factor_ref 0.1682
_reflns_number_gt 3201
_reflns_number_total 3814
_reflns_threshold_expression >2sigma(I)
_cod_data_source_file b816471a.txt
_cod_data_source_block 7531a
_cod_depositor_comments
;
The following automatic conversions were performed:
'_symmetry_cell_setting' value 'Orthorhombic' changed to 'orthorhombic'
according to '/home/saulius/struct/CIF-dictionaries/cif_core.dic'
dictionary named 'cif_core.dic' version 2.4.1 from 2010-06-29.

Automatic conversion script
Id: cif_fix_enum 1527 2010-12-29 10:47:43Z saulius 
;
_cod_original_sg_symbol_H-M Pccn
_cod_database_code 7000803

loop_
_symmetry_equiv_pos_as_xyz
'x, y, z'
'-x+1/2, -y+1/2, z'
'-x, y+1/2, -z+1/2'
'x+1/2, -y, -z+1/2'
'-x, -y, -z'
'x-1/2, y-1/2, -z'
'x, -y-1/2, z-1/2'
'-x-1/2, y, z-1/2'

loop_
_atom_site_label
_atom_site_type_symbol
_atom_site_fract_x
_atom_site_fract_y
_atom_site_fract_z
_atom_site_U_iso_or_equiv
_atom_site_adp_type
_atom_site_occupancy
_atom_site_symmetry_multiplicity
_atom_site_calc_flag
_atom_site_refinement_flags
_atom_site_disorder_assembly
_atom_site_disorder_group
Pd1 Pd 0.65688(4) 0.32350(2) 0.38702(7) 0.0282(2) Uani 1 1 d . . .
Br1 Br 0.61091(6) 0.27961(4) 0.17317(11) 0.0432(3) Uani 1 1 d . . .
Br2 Br 0.69683(6) 0.36873(4) 0.60515(12) 0.0467(3) Uani 1 1 d . . .
N1 N 0.5732(4) 0.4143(3) 0.2962(8) 0.0296(16) Uani 1 1 d . . .
N2 N 0.5117(4) 0.3705(3) 0.4572(8) 0.0292(16) Uani 1 1 d . . .
N3 N 0.7542(5) 0.2774(3) 0.3931(9) 0.0372(17) Uani 1 1 d . . .
H3A H 0.7824 0.2861 0.3148 0.045 Uiso 1 1 calc R . .
H3B H 0.7800 0.2863 0.4743 0.045 Uiso 1 1 calc R . .
C1 C 0.5743(4) 0.3719(3) 0.3787(9) 0.0239(17) Uani 1 1 d . . .
C2 C 0.5089(5) 0.4417(3) 0.3230(10) 0.034(2) Uani 1 1 d . . .
C3 C 0.4820(6) 0.4885(4) 0.2704(12) 0.051(3) Uani 1 1 d . . .
H3 H 0.5090 0.5082 0.2029 0.061 Uiso 1 1 calc R . .
C4 C 0.4148(7) 0.5046(5) 0.3211(13) 0.064(4) Uani 1 1 d . . .
H4 H 0.3956 0.5360 0.2870 0.076 Uiso 1 1 calc R . .
C5 C 0.3740(7) 0.4765(5) 0.4205(13) 0.061(3) Uani 1 1 d . . .
H5 H 0.3280 0.4889 0.4520 0.073 Uiso 1 1 calc R . .
C6 C 0.4002(5) 0.4303(5) 0.4742(12) 0.050(3) Uani 1 1 d . . .
H6 H 0.3727 0.4108 0.5412 0.060 Uiso 1 1 calc R . .
C7 C 0.4696(5) 0.4137(3) 0.4246(10) 0.033(2) Uani 1 1 d . . .
C8 C 0.6312(6) 0.4266(4) 0.1867(12) 0.044(2) Uani 1 1 d . . .
H8 H 0.6660 0.3973 0.1872 0.053 Uiso 1 1 calc R . .
C9 C 0.6748(8) 0.4728(5) 0.2352(18) 0.079(5) Uani 1 1 d . . .
H9A H 0.7119 0.4809 0.1625 0.119 Uiso 1 1 calc R . .
H9B H 0.6987 0.4654 0.3274 0.119 Uiso 1 1 calc R . .
H9C H 0.6419 0.5019 0.2470 0.119 Uiso 1 1 calc R . .
C10 C 0.6016(8) 0.4301(6) 0.0364(12) 0.070(4) Uani 1 1 d . . .
H10A H 0.5682 0.4016 0.0190 0.105 Uiso 1 1 calc R . .
H10B H 0.6421 0.4285 -0.0327 0.105 Uiso 1 1 calc R . .
H10C H 0.5754 0.4623 0.0245 0.105 Uiso 1 1 calc R . .
C11 C 0.4941(5) 0.3289(4) 0.5590(12) 0.043(2) Uani 1 1 d . . .
H11 H 0.5364 0.3049 0.5588 0.052 Uiso 1 1 calc R . .
C12 C 0.4854(8) 0.3486(6) 0.7134(14) 0.073(4) Uani 1 1 d . . .
H12A H 0.5295 0.3671 0.7417 0.109 Uiso 1 1 calc R . .
H12B H 0.4778 0.3199 0.7789 0.109 Uiso 1 1 calc R . .
H12C H 0.4431 0.3715 0.7183 0.109 Uiso 1 1 calc R . .
C13 C 0.4269(7) 0.2992(5) 0.5039(18) 0.076(4) Uani 1 1 d . . .
H13A H 0.3832 0.3205 0.5123 0.113 Uiso 1 1 calc R . .
H13B H 0.4206 0.2683 0.5617 0.113 Uiso 1 1 calc R . .
H13C H 0.4344 0.2898 0.4026 0.113 Uiso 1 1 calc R . .
C1S C 0.3383(11) 0.3738(8) 0.135(2) 0.120(8) Uani 1 1 d . . .
H1S H 0.3408 0.3939 0.2261 0.144 Uiso 1 1 calc R . .
Cl1 Cl 0.4243(3) 0.34495(19) 0.1050(5) 0.0998(14) Uani 1 1 d . . .
Cl2 Cl 0.2740(4) 0.3281(5) 0.1539(13) 0.247(6) Uani 1 1 d . . .
Cl3 Cl 0.3187(5) 0.4147(3) -0.0048(13) 0.233(5) Uani 1 1 d . . .

loop_
_atom_site_aniso_label
_atom_site_aniso_U_11
_atom_site_aniso_U_22
_atom_site_aniso_U_33
_atom_site_aniso_U_23
_atom_site_aniso_U_13
_atom_site_aniso_U_12
Pd1 0.0276(4) 0.0272(4) 0.0299(4) 0.0019(3) 0.0022(3) 0.0117(3)
Br1 0.0473(6) 0.0404(5) 0.0418(6) -0.0128(4) 0.0011(5) -0.0015(4)
Br2 0.0388(5) 0.0540(6) 0.0474(6) -0.0097(5) -0.0142(5) 0.0083(5)
N1 0.030(4) 0.026(4) 0.032(4) 0.004(3) 0.002(3) 0.007(3)
N2 0.027(4) 0.031(4) 0.030(4) 0.001(3) -0.002(3) 0.007(3)
N3 0.039(4) 0.035(4) 0.038(4) 0.001(3) -0.004(4) 0.001(4)
C1 0.027(4) 0.022(4) 0.023(4) -0.001(3) 0.000(3) 0.007(3)
C2 0.038(5) 0.031(5) 0.032(5) -0.003(4) -0.006(4) 0.014(4)
C3 0.062(7) 0.045(6) 0.047(6) 0.011(5) -0.004(5) 0.023(5)
C4 0.085(9) 0.055(7) 0.051(7) 0.003(6) -0.009(7) 0.054(7)
C5 0.051(7) 0.084(9) 0.048(7) -0.008(6) -0.006(6) 0.046(7)
C6 0.030(5) 0.073(8) 0.048(6) -0.001(6) 0.000(5) 0.017(5)
C7 0.031(5) 0.037(5) 0.030(5) -0.007(4) -0.005(4) 0.016(4)
C8 0.045(6) 0.039(5) 0.049(6) 0.008(5) 0.017(5) 0.009(5)
C9 0.079(9) 0.054(8) 0.105(12) -0.005(8) 0.043(9) -0.022(7)
C10 0.087(9) 0.090(10) 0.033(6) 0.016(6) 0.005(6) 0.034(8)
C11 0.031(5) 0.044(6) 0.054(6) 0.016(5) 0.010(5) 0.005(4)
C12 0.078(9) 0.091(10) 0.050(8) 0.024(7) 0.018(7) 0.017(8)
C13 0.067(8) 0.049(7) 0.111(12) 0.017(8) 0.015(8) -0.018(6)
C1S 0.118(15) 0.101(13) 0.140(18) -0.034(12) -0.067(14) 0.033(12)
Cl1 0.092(3) 0.103(3) 0.105(3) -0.026(3) -0.001(3) 0.003(2)
Cl2 0.095(5) 0.332(12) 0.314(13) 0.120(10) -0.033(6) -0.053(6)
Cl3 0.228(9) 0.152(6) 0.319(13) 0.085(8) -0.087(9) 0.034(6)

loop_
_atom_type_symbol
_atom_type_description
_atom_type_scat_dispersion_real
_atom_type_scat_dispersion_imag
_atom_type_scat_source
C C 0.0033 0.0016 'International Tables Vol C Tables 4.2.6.8 and 6.1.1.4'
H H 0.0000 0.0000 'International Tables Vol C Tables 4.2.6.8 and 6.1.1.4'
N N 0.0061 0.0033 'International Tables Vol C Tables 4.2.6.8 and 6.1.1.4'
Br Br -0.2901 2.4595 'International Tables Vol C Tables 4.2.6.8 and 6.1.1.4'
Pd Pd -0.9988 1.0072 'International Tables Vol C Tables 4.2.6.8 and 6.1.1.4'
Cl Cl 0.1484 0.1585 'International Tables Vol C Tables 4.2.6.8 and 6.1.1.4'

loop_
_geom_angle_atom_site_label_1
_geom_angle_atom_site_label_2
_geom_angle_atom_site_label_3
_geom_angle
_geom_angle_site_symmetry_1
_geom_angle_site_symmetry_3
_geom_angle_publ_flag
C1 Pd1 N3 174.1(3) . . ?
C1 Pd1 Br1 90.5(2) . . ?
N3 Pd1 Br1 92.3(2) . . ?
C1 Pd1 Br2 87.0(2) . . ?
N3 Pd1 Br2 90.3(2) . . ?
Br1 Pd1 Br2 177.16(4) . . ?
C1 N1 C2 109.5(7) . . ?
C1 N1 C8 123.3(7) . . ?
C2 N1 C8 127.0(7) . . ?
C1 N2 C7 109.0(7) . . ?
C1 N2 C11 123.1(7) . . ?
C7 N2 C11 128.0(7) . . ?
N3 N3 Pd1 118.2(8) 2_655 . ?
N1 C1 N2 108.2(7) . . ?
N1 C1 Pd1 124.3(6) . . ?
N2 C1 Pd1 127.4(6) . . ?
C7 C2 N1 106.4(7) . . ?
C7 C2 C3 121.0(9) . . ?
N1 C2 C3 132.7(9) . . ?
C4 C3 C2 117.3(11) . . ?
C3 C4 C5 122.5(10) . . ?
C4 C5 C6 120.8(10) . . ?
C5 C6 C7 117.3(11) . . ?
C2 C7 N2 106.9(7) . . ?
C2 C7 C6 121.2(9) . . ?
N2 C7 C6 132.0(9) . . ?
C10 C8 N1 112.7(9) . . ?
C10 C8 C9 114.6(11) . . ?
N1 C8 C9 110.1(9) . . ?
N2 C11 C12 111.7(9) . . ?
N2 C11 C13 109.7(9) . . ?
C12 C11 C13 113.5(10) . . ?
Cl2 C1S Cl3 112.3(11) . . ?
Cl2 C1S Cl1 109.3(11) . . ?
Cl3 C1S Cl1 109.7(14) . . ?

loop_
_geom_bond_atom_site_label_1
_geom_bond_atom_site_label_2
_geom_bond_distance
_geom_bond_site_symmetry_2
_geom_bond_publ_flag
Pd1 C1 1.958(8) . ?
Pd1 N3 2.133(8) . ?
Pd1 Br1 2.4187(12) . ?
Pd1 Br2 2.4324(12) . ?
N1 C1 1.340(10) . ?
N1 C2 1.389(11) . ?
N1 C8 1.488(12) . ?
N2 C1 1.344(11) . ?
N2 C7 1.391(11) . ?
N2 C11 1.465(12) . ?
N3 N3 1.437(14) 2_655 ?
C2 C7 1.381(14) . ?
C2 C3 1.398(13) . ?
C3 C4 1.371(16) . ?
C4 C5 1.384(18) . ?
C5 C6 1.384(16) . ?
C6 C7 1.406(13) . ?
C8 C10 1.483(16) . ?
C8 C9 1.505(16) . ?
C11 C12 1.514(17) . ?
C11 C13 1.529(16) . ?
C1S Cl2 1.67(2) . ?
C1S Cl3 1.70(2) . ?
C1S Cl1 1.75(2) . ?
